data_7053760
loop_
_publ_author_name
'Cornago, Pilar'
'Cabildo, Pilar'
'Claramunt, Rosa M.'
'Bouissane, Latifa'
'Pinilla, Elena'
'Torres, M. Rosario'
'Elguero, Jos\'e'

_publ_section_title
;
 The annular tautomerism of the curcuminoid NH-pyrazoles
;
_journal_issue 1
_journal_name_full 'New Journal of Chemistry'
_journal_page_first 125
_journal_paper_doi 10.1039/b812018h
_journal_volume 33
_journal_year 2009
_chemical_formula_sum 'C14 H16 N2 O2'
_chemical_formula_weight 244.29
_chemical_name_systematic
;
?
;
_space_group_IT_number 14
_symmetry_cell_setting monoclinic
_symmetry_space_group_name_Hall '-P 2ybc'
_symmetry_space_group_name_H-M 'P 1 21/c 1'
_atom_sites_solution_hydrogens geom
_atom_sites_solution_primary direct
_atom_sites_solution_secondary difmap
_audit_creation_method SHELXL-97
_cell_angle_alpha 90.00
_cell_angle_beta 94.607(7)
_cell_angle_gamma 90.00
_cell_formula_units_Z 12
_cell_length_a 8.519(2)
_cell_length_b 12.964(4)
_cell_length_c 34.615(10)
_cell_measurement_temperature 296(2)
_cell_volume 3810.5(18)
_computing_cell_refinement 'Bruker SMART'
_computing_data_collection 'Bruker SMART'
_computing_data_reduction 'Bruker SHELXTL'
_computing_molecular_graphics 'Bruker SHELXTL'
_computing_publication_material 'Bruker SHELXTL'
_computing_structure_refinement 'SHELXL-97 (Sheldrick, 1997)'
_computing_structure_solution 'SHELXS-97 (Sheldrick, 1990)'
_diffrn_ambient_temperature 296(2)
_diffrn_measured_fraction_theta_full 1.000
_diffrn_measured_fraction_theta_max 1.000
_diffrn_measurement_device_type 'CCD area detector'
_diffrn_measurement_method 'phi and omega scans'
_diffrn_radiation_monochromator graphite
_diffrn_radiation_source 'fine-focus sealed tube'
_diffrn_radiation_type MoK\a
_diffrn_radiation_wavelength 0.71073
_diffrn_reflns_av_R_equivalents 0.0905
_diffrn_reflns_av_sigmaI/netI 0.0951
_diffrn_reflns_limit_h_max 10
_diffrn_reflns_limit_h_min -9
_diffrn_reflns_limit_k_max 15
_diffrn_reflns_limit_k_min -15
_diffrn_reflns_limit_l_max 41
_diffrn_reflns_limit_l_min -41
_diffrn_reflns_number 28784
_diffrn_reflns_theta_full 25.00
_diffrn_reflns_theta_max 25.00
_diffrn_reflns_theta_min 1.18
_exptl_absorpt_coefficient_mu 0.087
_exptl_absorpt_correction_type none
_exptl_crystal_colour colorless
_exptl_crystal_density_diffrn 1.277
_exptl_crystal_density_method 'not measured'
_exptl_crystal_description prismatic
_exptl_crystal_F_000 1560
_exptl_crystal_size_max 0.25
_exptl_crystal_size_mid 0.17
_exptl_crystal_size_min 0.12
_refine_diff_density_max 0.950
_refine_diff_density_min -0.377
_refine_diff_density_rms 0.155
_refine_ls_extinction_coef 0.0064(13)
_refine_ls_extinction_expression Fc^*^=kFc[1+0.001xFc^2^\l^3^/sin(2\q)]^-1/4^
_refine_ls_extinction_method SHELXL
_refine_ls_goodness_of_fit_ref 0.984
_refine_ls_hydrogen_treatment constr
_refine_ls_matrix_type full
_refine_ls_number_parameters 497
_refine_ls_number_reflns 6720
_refine_ls_number_restraints 2
_refine_ls_restrained_S_all 0.984
_refine_ls_R_factor_all 0.1710
_refine_ls_R_factor_gt 0.0769
_refine_ls_shift/su_max 0.038
_refine_ls_shift/su_mean 0.001
_refine_ls_structure_factor_coef Fsqd
_refine_ls_weighting_details 'calc w=1/[\s^2^(Fo^2^)+(0.1271P)^2^+0.0000P] where P=(Fo^2^+2Fc^2^)/3'
_refine_ls_weighting_scheme calc
_refine_ls_wR_factor_gt 0.1960
_refine_ls_wR_factor_ref 0.2486
_reflns_number_gt 2855
_reflns_number_total 6720
_reflns_threshold_expression >2sigma(I)
_cod_data_source_file b812018hsup1.cif
_cod_data_source_block comp5
_cod_depositor_comments
;
The following automatic conversions were performed:

'_symmetry_cell_setting' value 'Monoclinic' changed to 'monoclinic'
according to /home/saulius/struct/CIF-dictionaries/cif_core.dic
dictionary named 'cif_core.dic' version 2.4.2 from 2011-04-26.

Automatic conversion script
Id: cif_fix_values 1891 2012-01-12 08:04:46Z andrius 
;
_cod_original_cell_volume 3810.6(19)
_cod_original_sg_symbol_H-M P2(1)/c
_cod_database_code 7053760

loop_
_symmetry_equiv_pos_as_xyz
'x, y, z'
'-x, y+1/2, -z+1/2'
'-x, -y, -z'
'x, -y-1/2, z-1/2'

loop_
_atom_site_label
_atom_site_type_symbol
_atom_site_fract_x
_atom_site_fract_y
_atom_site_fract_z
_atom_site_U_iso_or_equiv
_atom_site_adp_type
_atom_site_occupancy
_atom_site_symmetry_multiplicity
_atom_site_calc_flag
_atom_site_refinement_flags
O11 O 2.1618(4) -0.4134(2) 0.84305(9) 0.0671(10) Uani 1 1 d .
H111 H 2.2567 -0.3870 0.8534 0.081 Uiso 1 1 d R
N11 N 1.6884(4) -0.1150(3) 0.63903(10) 0.0598(11) Uani 1 1 d .
H11 H 1.7428 -0.0550 0.6571 0.072 Uiso 1 1 d R
N21 N 1.5955(4) -0.0979(3) 0.60623(10) 0.0557(11) Uani 1 1 d .
O21 O 2.1984(4) -0.2122(3) 0.82821(11) 0.0778(11) Uani 1 1 d .
C31 C 1.5335(5) -0.1906(4) 0.59689(12) 0.0528(12) Uani 1 1 d .
C41 C 1.5880(6) -0.2659(4) 0.62311(13) 0.0591(13) Uani 1 1 d .
C51 C 1.6878(6) -0.2136(4) 0.64977(14) 0.0641(14) Uani 1 1 d .
C61 C 1.7649(7) -0.2644(6) 0.68333(17) 0.106(2) Uani 1 1 d D
H61 H 1.7567 -0.3359 0.6837 0.127 Uiso 1 1 calc R
C71 C 1.8449(7) -0.2229(5) 0.71328(14) 0.105(2) Uani 1 1 d D
H71A H 1.8563 -0.1515 0.7133 0.126 Uiso 1 1 calc R
C81 C 1.9175(7) -0.2791(6) 0.74662(15) 0.0828(19) Uani 1 1 d D
C91 C 2.0161(7) -0.2236(5) 0.77086(15) 0.0794(17) Uani 1 1 d .
H91 H 2.0291 -0.1539 0.7657 0.095 Uiso 1 1 calc R
C101 C 2.0985(6) -0.2653(4) 0.80291(14) 0.0609(13) Uani 1 1 d .
C111 C 2.0811(6) -0.3692(4) 0.81137(12) 0.0575(13) Uani 1 1 d .
C121 C 1.9787(6) -0.4288(4) 0.78823(14) 0.0728(16) Uani 1 1 d .
H121 H 1.9634 -0.4981 0.7939 0.087 Uiso 1 1 calc R
C131 C 1.8970(6) -0.3819(6) 0.75546(15) 0.0850(19) Uani 1 1 d .
H131 H 1.8276 -0.4215 0.7395 0.102 Uiso 1 1 calc R
C141 C 2.2140(7) -0.1036(4) 0.82344(19) 0.096(2) Uani 1 1 d .
H14A H 2.2666 -0.0745 0.8465 0.144 Uiso 1 1 calc R
H14B H 2.1115 -0.0732 0.8189 0.144 Uiso 1 1 calc R
H14C H 2.2745 -0.0900 0.8018 0.144 Uiso 1 1 calc R
C151 C 1.4225(6) -0.2050(4) 0.56201(13) 0.0719(16) Uani 1 1 d .
H15A H 1.3821 -0.1392 0.5533 0.108 Uiso 1 1 calc R
H15B H 1.3370 -0.2484 0.5684 0.108 Uiso 1 1 calc R
H15C H 1.4768 -0.2367 0.5419 0.108 Uiso 1 1 calc R
C161 C 1.5447(8) -0.3770(4) 0.62251(17) 0.097(2) Uani 1 1 d .
H16A H 1.5232 -0.3985 0.6481 0.146 Uiso 1 1 calc R
H16B H 1.6302 -0.4170 0.6140 0.146 Uiso 1 1 calc R
H16C H 1.4525 -0.3873 0.6051 0.146 Uiso 1 1 calc R
O12 O 0.1715(4) -0.0260(2) 0.17134(8) 0.0607(9) Uani 1 1 d .
H112 H 0.1894 -0.1074 0.1598 0.073 Uiso 1 1 d R
N12 N 0.9354(4) 0.2668(3) 0.38062(10) 0.0511(10) Uani 1 1 d .
H12 H 0.9741 0.3419 0.3923 0.061 Uiso 1 1 d R
N22 N 0.8392(4) 0.2741(3) 0.34771(10) 0.0518(10) Uani 1 1 d .
O22 O 0.3071(4) 0.1560(2) 0.17190(8) 0.0638(10) Uani 1 1 d .
C32 C 0.7808(5) 0.1784(3) 0.34145(12) 0.0448(11) Uani 1 1 d .
C42 C 0.8419(5) 0.1107(3) 0.37080(12) 0.0457(11) Uani 1 1 d .
C52 C 0.9394(5) 0.1701(3) 0.39491(12) 0.0478(12) Uani 1 1 d .
C62 C 0.6713(5) 0.1606(3) 0.30731(12) 0.0539(13) Uani 1 1 d .
H62 H 0.6549 0.2153 0.2901 0.065 Uiso 1 1 calc R
C72 C 0.5941(5) 0.0752(4) 0.29858(12) 0.0546(13) Uani 1 1 d .
H72 H 0.6130 0.0213 0.3161 0.065 Uiso 1 1 calc R
C82 C 0.4832(5) 0.0524(3) 0.26545(12) 0.0476(11) Uani 1 1 d .
C92 C 0.4499(5) 0.1214(3) 0.23481(11) 0.0502(12) Uani 1 1 d .
H92 H 0.4981 0.1858 0.2355 0.060 Uiso 1 1 calc R
C102 C 0.3461(5) 0.0950(3) 0.20342(11) 0.0452(11) Uani 1 1 d .
C112 C 0.2724(5) -0.0010(3) 0.20239(12) 0.0487(12) Uani 1 1 d .
C122 C 0.3013(5) -0.0681(3) 0.23327(12) 0.0536(12) Uani 1 1 d .
H122 H 0.2497 -0.1313 0.2332 0.064 Uiso 1 1 calc R
C132 C 0.4068(6) -0.0413(3) 0.26422(13) 0.0563(13) Uani 1 1 d .
H132 H 0.4265 -0.0876 0.2846 0.068 Uiso 1 1 calc R
C142 C 0.3698(7) 0.2583(3) 0.17278(14) 0.0706(15) Uani 1 1 d .
H14D H 0.3361 0.2932 0.1491 0.106 Uiso 1 1 calc R
H14E H 0.4827 0.2553 0.1756 0.106 Uiso 1 1 calc R
H14F H 0.3326 0.2953 0.1943 0.106 Uiso 1 1 calc R
C152 C 1.0375(6) 0.1433(4) 0.43110(12) 0.0654(14) Uani 1 1 d .
H15D H 1.1401 0.1735 0.4304 0.098 Uiso 1 1 calc R
H15E H 1.0473 0.0697 0.4331 0.098 Uiso 1 1 calc R
H15F H 0.9883 0.1694 0.4531 0.098 Uiso 1 1 calc R
C162 C 0.8082(6) 0.0001(3) 0.37769(14) 0.0674(15) Uani 1 1 d .
H16D H 0.8570 -0.0203 0.4025 0.101 Uiso 1 1 calc R
H16E H 0.8492 -0.0409 0.3577 0.101 Uiso 1 1 calc R
H16F H 0.6964 -0.0099 0.3773 0.101 Uiso 1 1 calc R
N13 N 0.9759(5) 0.5501(3) 0.39994(10) 0.0576(11) Uani 1 1 d .
H13 H 0.9052 0.5485 0.3746 0.069 Uiso 1 1 d R
O13 O 1.6011(4) 0.1151(2) 0.59654(9) 0.0724(11) Uani 1 1 d .
H113 H 1.5517 0.0327 0.5900 0.087 Uiso 1 1 d R
N23 N 1.0405(5) 0.4620(3) 0.41545(10) 0.0598(11) Uani 1 1 d .
O23 O 1.3978(4) 0.0570(2) 0.53632(9) 0.0741(11) Uani 1 1 d .
C33 C 1.1219(5) 0.4924(3) 0.44851(12) 0.0479(12) Uani 1 1 d .
C43 C 1.1072(5) 0.5990(3) 0.45394(12) 0.0492(12) Uani 1 1 d .
C53 C 1.0132(5) 0.6317(3) 0.42218(13) 0.0528(12) Uani 1 1 d .
C63 C 1.2057(5) 0.4140(3) 0.47180(13) 0.0552(13) Uani 1 1 d .
H63 H 1.2042 0.3482 0.4611 0.066 Uiso 1 1 calc R
C73 C 1.2829(6) 0.4229(4) 0.50571(13) 0.0582(13) Uani 1 1 d .
H73 H 1.2870 0.4886 0.5165 0.070 Uiso 1 1 calc R
C83 C 1.3646(6) 0.3407(4) 0.52895(13) 0.0555(13) Uani 1 1 d .
C93 C 1.3394(5) 0.2365(3) 0.52070(12) 0.0526(12) Uani 1 1 d .
H93 H 1.2689 0.2177 0.5000 0.063 Uiso 1 1 calc R
C103 C 1.4169(5) 0.1609(3) 0.54261(12) 0.0522(12) Uani 1 1 d .
C113 C 1.5207(6) 0.1868(4) 0.57393(12) 0.0540(13) Uani 1 1 d .
C123 C 1.5432(6) 0.2886(4) 0.58266(14) 0.0685(15) Uani 1 1 d .
H123 H 1.6119 0.3070 0.6038 0.082 Uiso 1 1 calc R
C133 C 1.4659(6) 0.3650(4) 0.56076(13) 0.0671(15) Uani 1 1 d .
H133 H 1.4825 0.4337 0.5676 0.081 Uiso 1 1 calc R
C143 C 1.2862(7) 0.0261(4) 0.50492(15) 0.088(2) Uani 1 1 d .
H14G H 1.2896 -0.0475 0.5019 0.131 Uiso 1 1 calc R
H14H H 1.3126 0.0585 0.4814 0.131 Uiso 1 1 calc R
H14I H 1.1822 0.0466 0.5105 0.131 Uiso 1 1 calc R
C153 C 0.9567(7) 0.7379(4) 0.40989(15) 0.0727(16) Uani 1 1 d .
H15G H 1.0002 0.7880 0.4282 0.109 Uiso 1 1 calc R
H15H H 0.8438 0.7402 0.4090 0.109 Uiso 1 1 calc R
H15I H 0.9901 0.7532 0.3847 0.109 Uiso 1 1 calc R
C163 C 1.1698(7) 0.6658(4) 0.48700(14) 0.0734(16) Uani 1 1 d .
H16G H 1.1360 0.7357 0.4823 0.110 Uiso 1 1 calc R
H16H H 1.2828 0.6631 0.4892 0.110 Uiso 1 1 calc R
H16I H 1.1307 0.6415 0.5106 0.110 Uiso 1 1 calc R

loop_
_atom_site_aniso_label
_atom_site_aniso_U_11
_atom_site_aniso_U_22
_atom_site_aniso_U_33
_atom_site_aniso_U_23
_atom_site_aniso_U_13
_atom_site_aniso_U_12
O11 0.072(2) 0.063(2) 0.061(2) 0.0101(16) -0.0267(18) -0.0013(18)
N11 0.060(3) 0.071(3) 0.045(2) -0.005(2) -0.016(2) 0.009(2)
N21 0.063(3) 0.052(2) 0.049(2) -0.0003(19) -0.012(2) 0.003(2)
O21 0.079(3) 0.062(2) 0.089(3) 0.017(2) -0.016(2) -0.003(2)
C31 0.053(3) 0.058(3) 0.046(3) -0.001(2) 0.000(2) 0.005(3)
C41 0.068(3) 0.056(3) 0.053(3) 0.005(2) 0.001(3) 0.013(3)
C51 0.061(3) 0.081(4) 0.049(3) 0.015(3) -0.005(3) 0.025(3)
C61 0.089(5) 0.143(6) 0.083(5) -0.008(4) -0.003(4) 0.040(4)
C71 0.089(5) 0.149(6) 0.076(4) -0.005(4) -0.002(4) 0.030(4)
C81 0.076(4) 0.115(5) 0.057(4) 0.026(4) -0.004(3) 0.038(4)
C91 0.073(4) 0.103(5) 0.061(3) 0.027(3) -0.004(3) 0.029(4)
C101 0.061(3) 0.072(4) 0.049(3) 0.009(3) 0.000(3) 0.015(3)
C111 0.067(3) 0.060(3) 0.043(3) 0.006(2) -0.009(2) 0.016(3)
C121 0.070(4) 0.081(4) 0.064(3) -0.018(3) -0.014(3) 0.008(3)
C131 0.060(4) 0.137(6) 0.053(3) -0.034(4) -0.021(3) 0.019(4)
C141 0.103(5) 0.057(4) 0.130(5) 0.017(3) 0.019(4) 0.008(3)
C151 0.078(4) 0.088(4) 0.047(3) -0.006(3) -0.012(3) -0.010(3)
C161 0.128(6) 0.054(4) 0.109(5) 0.009(3) 0.003(4) 0.009(4)
O12 0.078(2) 0.0470(18) 0.0507(18) -0.0068(15) -0.0321(17) -0.0007(16)
N12 0.055(2) 0.043(2) 0.053(2) -0.0045(18) -0.013(2) -0.0020(18)
N22 0.058(2) 0.047(2) 0.047(2) -0.0021(18) -0.018(2) -0.0050(19)
O22 0.091(3) 0.0469(19) 0.0493(18) 0.0073(15) -0.0226(17) -0.0104(18)
C32 0.048(3) 0.043(3) 0.041(2) -0.005(2) -0.012(2) 0.000(2)
C42 0.047(3) 0.043(3) 0.046(2) -0.001(2) -0.006(2) 0.002(2)
C52 0.054(3) 0.042(3) 0.045(3) 0.000(2) -0.011(2) 0.002(2)
C62 0.066(3) 0.046(3) 0.046(3) 0.002(2) -0.016(2) 0.002(2)
C72 0.062(3) 0.049(3) 0.049(3) -0.002(2) -0.016(2) 0.001(2)
C82 0.049(3) 0.043(3) 0.048(3) -0.001(2) -0.013(2) 0.002(2)
C92 0.055(3) 0.044(3) 0.049(3) -0.005(2) -0.010(2) -0.006(2)
C102 0.051(3) 0.044(3) 0.039(2) 0.001(2) -0.005(2) 0.004(2)
C112 0.053(3) 0.043(3) 0.047(3) -0.006(2) -0.019(2) 0.000(2)
C122 0.064(3) 0.042(3) 0.051(3) -0.002(2) -0.015(2) -0.005(2)
C132 0.066(3) 0.048(3) 0.051(3) 0.003(2) -0.016(2) -0.001(3)
C142 0.095(4) 0.046(3) 0.068(3) 0.008(2) -0.011(3) -0.008(3)
C152 0.072(4) 0.067(3) 0.053(3) 0.002(2) -0.023(3) 0.003(3)
C162 0.087(4) 0.047(3) 0.065(3) 0.002(2) -0.014(3) 0.000(3)
N13 0.069(3) 0.052(2) 0.048(2) -0.001(2) -0.016(2) 0.001(2)
O13 0.086(3) 0.058(2) 0.067(2) 0.0086(17) -0.0358(19) -0.0038(18)
N23 0.076(3) 0.049(2) 0.050(2) 0.0003(19) -0.021(2) -0.002(2)
O23 0.099(3) 0.052(2) 0.064(2) 0.0031(17) -0.0413(19) 0.0044(19)
C33 0.054(3) 0.046(3) 0.042(3) 0.001(2) -0.008(2) -0.005(2)
C43 0.056(3) 0.047(3) 0.043(3) -0.003(2) -0.007(2) -0.002(2)
C53 0.059(3) 0.047(3) 0.052(3) 0.000(2) -0.003(2) 0.003(2)
C63 0.064(3) 0.043(3) 0.055(3) 0.002(2) -0.012(3) 0.002(2)
C73 0.071(3) 0.049(3) 0.052(3) 0.001(2) -0.014(3) 0.000(2)
C83 0.061(3) 0.054(3) 0.050(3) 0.001(2) -0.004(2) 0.000(2)
C93 0.061(3) 0.052(3) 0.042(3) 0.001(2) -0.015(2) 0.004(2)
C103 0.058(3) 0.053(3) 0.042(3) 0.001(2) -0.012(2) -0.001(2)
C113 0.062(3) 0.052(3) 0.045(3) 0.006(2) -0.013(2) -0.001(2)
C123 0.083(4) 0.066(4) 0.050(3) 0.003(3) -0.026(3) -0.007(3)
C133 0.089(4) 0.057(3) 0.051(3) 0.000(2) -0.025(3) -0.006(3)
C143 0.114(5) 0.063(3) 0.076(4) -0.004(3) -0.051(4) -0.008(3)
C153 0.088(4) 0.055(3) 0.073(3) 0.007(3) -0.008(3) 0.012(3)
C163 0.097(4) 0.057(3) 0.063(3) -0.009(3) -0.014(3) -0.001(3)

loop_
_atom_type_symbol
_atom_type_description
_atom_type_scat_dispersion_real
_atom_type_scat_dispersion_imag
_atom_type_scat_source
C C 0.0033 0.0016 'International Tables Vol C Tables 4.2.6.8 and 6.1.1.4'
H H 0.0000 0.0000 'International Tables Vol C Tables 4.2.6.8 and 6.1.1.4'
N N 0.0061 0.0033 'International Tables Vol C Tables 4.2.6.8 and 6.1.1.4'
O O 0.0106 0.0060 'International Tables Vol C Tables 4.2.6.8 and 6.1.1.4'

loop_
_geom_angle_atom_site_label_1
_geom_angle_atom_site_label_2
_geom_angle_atom_site_label_3
_geom_angle
C111 O11 H111 121.6
C51 N11 N21 112.2(4)
C51 N11 H11 122.8
N21 N11 H11 124.4
C31 N21 N11 104.4(3)
C101 O21 C141 119.1(4)
N21 C31 C41 111.6(4)
N21 C31 C151 121.4(4)
C41 C31 C151 127.0(5)
C51 C41 C31 104.4(4)
C51 C41 C161 128.6(5)
C31 C41 C161 127.1(5)
N11 C51 C41 107.5(4)
N11 C51 C61 130.5(5)
C41 C51 C61 121.9(5)
C71 C61 C51 128.5(6)
C71 C61 H61 115.8
C51 C61 H61 115.8
C61 C71 C81 125.5(6)
C61 C71 H71A 117.2
C81 C71 H71A 117.2
C91 C81 C131 117.5(4)
C91 C81 C71 115.4(6)
C131 C81 C71 127.1(6)
C81 C91 C101 123.0(6)
C81 C91 H91 118.5
C101 C91 H91 118.5
O21 C101 C111 115.3(4)
O21 C101 C91 125.0(5)
C111 C101 C91 119.7(5)
C101 C111 O11 121.2(4)
C101 C111 C121 119.7(4)
O11 C111 C121 119.0(4)
C111 C121 C131 118.2(5)
C111 C121 H121 120.9
C131 C121 H121 120.9
C81 C131 C121 121.8(5)
C81 C131 H131 119.1
C121 C131 H131 119.1
O21 C141 H14A 109.5
O21 C141 H14B 109.5
H14A C141 H14B 109.5
O21 C141 H14C 109.5
H14A C141 H14C 109.5
H14B C141 H14C 109.5
C31 C151 H15A 109.5
C31 C151 H15B 109.5
H15A C151 H15B 109.5
C31 C151 H15C 109.5
H15A C151 H15C 109.5
H15B C151 H15C 109.5
C41 C161 H16A 109.5
C41 C161 H16B 109.5
H16A C161 H16B 109.5
C41 C161 H16C 109.5
H16A C161 H16C 109.5
H16B C161 H16C 109.5
C112 O12 H112 113.7
C52 N12 N22 111.8(3)
C52 N12 H12 133.9
N22 N12 H12 113.1
C32 N22 N12 105.2(3)
C102 O22 C142 117.0(3)
N22 C32 C42 110.3(3)
N22 C32 C62 118.6(4)
C42 C32 C62 131.1(4)
C52 C42 C32 105.1(4)
C52 C42 C162 124.2(4)
C32 C42 C162 130.6(4)
N12 C52 C42 107.7(3)
N12 C52 C152 121.5(4)
C42 C52 C152 130.9(4)
C72 C62 C32 126.5(4)
C72 C62 H62 116.7
C32 C62 H62 116.7
C62 C72 C82 129.4(4)
C62 C72 H72 115.3
C82 C72 H72 115.3
C92 C82 C132 118.3(4)
C92 C82 C72 123.1(4)
C132 C82 C72 118.6(4)
C82 C92 C102 120.9(4)
C82 C92 H92 119.6
C102 C92 H92 119.6
C112 C102 O22 114.6(3)
C112 C102 C92 119.9(4)
O22 C102 C92 125.5(4)
O12 C112 C102 119.2(4)
O12 C112 C122 121.5(4)
C102 C112 C122 119.3(4)
C112 C122 C132 120.2(4)
C112 C122 H122 119.9
C132 C122 H122 119.9
C122 C132 C82 121.4(4)
C122 C132 H132 119.3
C82 C132 H132 119.3
O22 C142 H14D 109.5
O22 C142 H14E 109.5
H14D C142 H14E 109.5
O22 C142 H14F 109.5
H14D C142 H14F 109.5
H14E C142 H14F 109.5
C52 C152 H15D 109.5
C52 C152 H15E 109.5
H15D C152 H15E 109.5
C52 C152 H15F 109.5
H15D C152 H15F 109.5
H15E C152 H15F 109.5
C42 C162 H16D 109.5
C42 C162 H16E 109.5
H16D C162 H16E 109.5
C42 C162 H16F 109.5
H16D C162 H16F 109.5
H16E C162 H16F 109.5
N23 N13 C53 111.6(3)
N23 N13 H13 120.9
C53 N13 H13 127.5
C113 O13 H113 110.9
C33 N23 N13 104.7(3)
C103 O23 C143 117.0(3)
N23 C33 C43 110.9(4)
N23 C33 C63 117.6(4)
C43 C33 C63 131.5(4)
C53 C43 C33 104.5(4)
C53 C43 C163 125.5(4)
C33 C43 C163 130.0(4)
C43 C53 N13 108.3(4)
C43 C53 C153 131.3(4)
N13 C53 C153 120.4(4)
C73 C63 C33 129.0(4)
C73 C63 H63 115.5
C33 C63 H63 115.5
C63 C73 C83 127.5(4)
C63 C73 H73 116.2
C83 C73 H73 116.2
C93 C83 C133 117.4(4)
C93 C83 C73 122.0(4)
C133 C83 C73 120.5(4)
C103 C93 C83 121.3(4)
C103 C93 H93 119.4
C83 C93 H93 119.4
O23 C103 C113 115.0(4)
O23 C103 C93 124.5(4)
C113 C103 C93 120.5(4)
O13 C113 C123 118.5(4)
O13 C113 C103 123.0(4)
C123 C113 C103 118.5(4)
C113 C123 C133 121.3(4)
C113 C123 H123 119.4
C133 C123 H123 119.4
C83 C133 C123 121.0(5)
C83 C133 H133 119.5
C123 C133 H133 119.5
O23 C143 H14G 109.5
O23 C143 H14H 109.5
H14G C143 H14H 109.5
O23 C143 H14I 109.5
H14G C143 H14I 109.5
H14H C143 H14I 109.5
C53 C153 H15G 109.5
C53 C153 H15H 109.5
H15G C153 H15H 109.5
C53 C153 H15I 109.5
H15G C153 H15I 109.5
H15H C153 H15I 109.5
C43 C163 H16G 109.5
C43 C163 H16H 109.5
H16G C163 H16H 109.5
C43 C163 H16I 109.5
H16G C163 H16I 109.5
H16H C163 H16I 109.5

loop_
_geom_bond_atom_site_label_1
_geom_bond_atom_site_label_2
_geom_bond_distance
O11 C111 1.372(5)
O11 H111 0.9239
N11 C51 1.332(6)
N11 N21 1.349(4)
N11 H11 1.0784
N21 C31 1.341(5)
O21 C101 1.359(6)
O21 C141 1.424(6)
C31 C41 1.388(6)
C31 C151 1.484(6)
C41 C51 1.381(6)
C41 C161 1.488(7)
C51 C61 1.446(7)
C61 C71 1.3093(6)
C61 H61 0.9300
C71 C81 1.4602(6)
C71 H71A 0.9300
C81 C91 1.347(8)
C81 C131 1.381(8)
C91 C101 1.375(6)
C91 H91 0.9300
C101 C111 1.389(7)
C111 C121 1.374(6)
C121 C131 1.420(7)
C121 H121 0.9300
C131 H131 0.9300
C141 H14A 0.9600
C141 H14B 0.9600
C141 H14C 0.9600
C151 H15A 0.9600
C151 H15B 0.9600
C151 H15C 0.9600
C161 H16A 0.9600
C161 H16B 0.9600
C161 H16C 0.9600
O12 C112 1.361(5)
O12 H112 1.1424
N12 C52 1.346(5)
N12 N22 1.352(4)
N12 H12 1.0959
N22 C32 1.348(5)
O22 C102 1.367(4)
O22 C142 1.430(5)
C32 C42 1.410(5)
C32 C62 1.463(5)
C42 C52 1.366(5)
C42 C162 1.486(6)
C52 C152 1.490(5)
C62 C72 1.310(6)
C62 H62 0.9300
C72 C82 1.457(5)
C72 H72 0.9300
C82 C92 1.399(5)
C82 C132 1.376(6)
C92 C102 1.388(5)
C92 H92 0.9300
C102 C112 1.392(6)
C112 C122 1.385(6)
C122 C132 1.387(6)
C122 H122 0.9300
C132 H132 0.9300
C142 H14D 0.9600
C142 H14E 0.9600
C142 H14F 0.9600
C152 H15D 0.9600
C152 H15E 0.9600
C152 H15F 0.9600
C162 H16D 0.9600
C162 H16E 0.9600
C162 H16F 0.9600
N13 N23 1.359(5)
N13 C53 1.331(5)
N13 H13 1.0225
O13 C113 1.363(5)
O13 H113 1.1636
N23 C33 1.349(5)
O23 C103 1.372(5)
O23 C143 1.442(5)
C33 C43 1.401(6)
C33 C63 1.450(6)
C43 C53 1.374(6)
C43 C163 1.499(6)
C53 C153 1.509(6)
C63 C73 1.304(6)
C63 H63 0.9300
C73 C83 1.475(6)
C73 H73 0.9300
C83 C93 1.394(6)
C83 C133 1.380(6)
C93 C103 1.375(6)
C93 H93 0.9300
C103 C113 1.385(6)
C113 C123 1.365(6)
C123 C133 1.381(6)
C123 H123 0.9300
C133 H133 0.9300
C143 H14G 0.9600
C143 H14H 0.9600
C143 H14I 0.9600
C153 H15G 0.9600
C153 H15H 0.9600
C153 H15I 0.9600
C163 H16G 0.9600
C163 H16H 0.9600
C163 H16I 0.9600

loop_
_geom_hbond_atom_site_label_D
_geom_hbond_atom_site_label_H
_geom_hbond_atom_site_label_A
_geom_hbond_distance_DH
_geom_hbond_distance_HA
_geom_hbond_distance_DA
_geom_hbond_angle_DHA
_geom_hbond_site_symmetry_A
O11 H111 O13 0.92 2.03 2.813(4) 141.3 2_946
O13 H113 N21 1.16 1.81 2.782(5) 137.3 .
O12 H112 N22 1.14 1.57 2.673(4) 159.4 2_645
N11 H11 O11 1.08 2.01 2.951(5) 144.3 2_956
N12 H12 N23 1.10 1.82 2.914(5) 175.6 .
N13 H13 O12 1.02 1.93 2.853(4) 148.6 2_655

loop_
_geom_torsion_atom_site_label_1
_geom_torsion_atom_site_label_2
_geom_torsion_atom_site_label_3
_geom_torsion_atom_site_label_4
_geom_torsion
C51 N11 N21 C31 0.9(5)
N11 N21 C31 C41 -0.8(5)
N11 N21 C31 C151 180.0(4)
N21 C31 C41 C51 0.5(6)
C151 C31 C41 C51 179.6(5)
N21 C31 C41 C161 179.4(5)
C151 C31 C41 C161 -1.5(9)
N21 N11 C51 C41 -0.6(6)
N21 N11 C51 C61 -177.5(5)
C31 C41 C51 N11 0.1(6)
C161 C41 C51 N11 -178.8(5)
C31 C41 C51 C61 177.3(5)
C161 C41 C51 C61 -1.6(9)
N11 C51 C61 C71 6.3(11)
C41 C51 C61 C71 -170.2(6)
C51 C61 C71 C81 178.9(6)
C61 C71 C81 C91 169.2(6)
C61 C71 C81 C131 -10.2(10)
C131 C81 C91 C101 1.7(9)
C71 C81 C91 C101 -177.7(5)
C141 O21 C101 C111 -175.2(5)
C141 O21 C101 C91 4.3(8)
C81 C91 C101 O21 -179.6(5)
C81 C91 C101 C111 -0.1(8)
O21 C101 C111 O11 -0.7(7)
C91 C101 C111 O11 179.8(4)
O21 C101 C111 C121 177.8(4)
C91 C101 C111 C121 -1.7(8)
C101 C111 C121 C131 1.8(7)
O11 C111 C121 C131 -179.6(4)
C91 C81 C131 C121 -1.5(9)
C71 C81 C131 C121 177.9(5)
C111 C121 C131 C81 -0.3(8)
C52 N12 N22 C32 0.2(5)
N12 N22 C32 C42 -0.2(5)
N12 N22 C32 C62 -179.7(4)
N22 C32 C42 C52 0.1(5)
C62 C32 C42 C52 179.5(5)
N22 C32 C42 C162 176.8(5)
C62 C32 C42 C162 -3.7(9)
N22 N12 C52 C42 -0.2(5)
N22 N12 C52 C152 -180.0(4)
C32 C42 C52 N12 0.1(5)
C162 C42 C52 N12 -176.9(4)
C32 C42 C52 C152 179.8(5)
C162 C42 C52 C152 2.8(8)
N22 C32 C62 C72 -174.1(5)
C42 C32 C62 C72 6.5(8)
C32 C62 C72 C82 179.5(4)
C62 C72 C82 C92 5.0(8)
C62 C72 C82 C132 -174.8(5)
C132 C82 C92 C102 -1.8(7)
C72 C82 C92 C102 178.4(4)
C142 O22 C102 C112 175.3(4)
C142 O22 C102 C92 -4.9(7)
C82 C92 C102 C112 0.6(7)
C82 C92 C102 O22 -179.2(4)
O22 C102 C112 O12 0.1(6)
C92 C102 C112 O12 -179.7(4)
O22 C102 C112 C122 -178.7(4)
C92 C102 C112 C122 1.5(7)
O12 C112 C122 C132 178.9(4)
C102 C112 C122 C132 -2.3(7)
C112 C122 C132 C82 1.1(7)
C92 C82 C132 C122 1.0(7)
C72 C82 C132 C122 -179.2(4)
C53 N13 N23 C33 -0.6(5)
N13 N23 C33 C43 0.6(5)
N13 N23 C33 C63 -179.8(4)
N23 C33 C43 C53 -0.4(5)
C63 C33 C43 C53 -179.9(5)
N23 C33 C43 C163 176.8(5)
C63 C33 C43 C163 -2.7(9)
C33 C43 C53 N13 0.1(5)
C163 C43 C53 N13 -177.4(4)
C33 C43 C53 C153 -177.9(5)
C163 C43 C53 C153 4.6(9)
N23 N13 C53 C43 0.4(6)
N23 N13 C53 C153 178.6(4)
N23 C33 C63 C73 -175.0(5)
C43 C33 C63 C73 4.5(9)
C33 C63 C73 C83 178.8(5)
C63 C73 C83 C93 -14.5(8)
C63 C73 C83 C133 167.6(5)
C133 C83 C93 C103 -2.2(7)
C73 C83 C93 C103 179.8(5)
C143 O23 C103 C113 177.7(4)
C143 O23 C103 C93 -1.2(7)
C83 C93 C103 O23 179.8(5)
C83 C93 C103 C113 0.9(7)
O23 C103 C113 O13 1.3(7)
C93 C103 C113 O13 -179.7(4)
O23 C103 C113 C123 -178.4(5)
C93 C103 C113 C123 0.6(7)
O13 C113 C123 C133 179.7(5)
C103 C113 C123 C133 -0.6(8)
C93 C83 C133 C123 2.2(8)
C73 C83 C133 C123 -179.9(5)
C113 C123 C133 C83 -0.8(8)
